data_4329928
loop_
_publ_author_name
'Goulven Cosquer'
'Fabrice Pointillart'
'Boris Le Guennic'
'Yann Le Gal'
'St\'ephane Golhen'
'Olivier Cador'
'Lahc\`ene Ouahab'

_publ_section_title
;
 3d4f Heterobimetallic Dinuclear and Tetranuclear Complexes Involving
 Tetrathiafulvalene as Ligands: X-ray Structures and Magnetic and
 Photophysical Investigations
;
_journal_name_full 'Inorganic Chemistry'
_journal_page_first 8488
_journal_page_last 8501
_journal_paper_doi 10.1021/ic3010689
_journal_volume 51
_journal_year 2012
_chemical_formula_sum 'C45 H29 F18 N2 Ni O8 S6 Y'
_chemical_formula_weight 1407.68
_chemical_name_systematic
; 
 ? 
;
_space_group_IT_number 2
_symmetry_cell_setting triclinic
_symmetry_space_group_name_Hall '-P 1'
_symmetry_space_group_name_H-M 'P -1'
_atom_sites_solution_hydrogens geom
_atom_sites_solution_primary direct
_atom_sites_solution_secondary difmap
_audit_creation_method SHELXL-97
_cell_angle_alpha 85.513(3)
_cell_angle_beta 77.716(4)
_cell_angle_gamma 84.331(4)
_cell_formula_units_Z 2
_cell_length_a 13.2766(6)
_cell_length_b 13.3127(10)
_cell_length_c 16.5097(13)
_cell_measurement_reflns_used 7331
_cell_measurement_temperature 293(2)
_cell_measurement_theta_max 25.350
_cell_measurement_theta_min 0.998
_cell_volume 2832.4(3)
_computing_structure_refinement 'SHELXL-97 (Sheldrick, 1997)'
_computing_structure_solution 'SHELXS-97 (Sheldrick, 1990)'
_diffrn_ambient_temperature 293(2)
_diffrn_measured_fraction_theta_full 0.912
_diffrn_measured_fraction_theta_max 0.912
_diffrn_measurement_device_type KappaCCD
_diffrn_radiation_monochromator graphite
_diffrn_radiation_source 'fine-focus sealed tube'
_diffrn_radiation_type MoK\a
_diffrn_radiation_wavelength 0.71073
_diffrn_reflns_av_R_equivalents 0.0486
_diffrn_reflns_av_sigmaI/netI 0.0835
_diffrn_reflns_limit_h_max 15
_diffrn_reflns_limit_h_min -15
_diffrn_reflns_limit_k_max 15
_diffrn_reflns_limit_k_min -15
_diffrn_reflns_limit_l_max 17
_diffrn_reflns_limit_l_min -19
_diffrn_reflns_number 14453
_diffrn_reflns_theta_full 24.77
_diffrn_reflns_theta_max 24.77
_diffrn_reflns_theta_min 2.96
_exptl_absorpt_coefficient_mu 1.682
_exptl_absorpt_correction_type none
_exptl_crystal_colour dark_red
_exptl_crystal_density_diffrn 1.651
_exptl_crystal_description block
_exptl_crystal_F_000 1404
_exptl_crystal_size_max 0.12
_exptl_crystal_size_mid 0.08
_exptl_crystal_size_min 0.07
_refine_diff_density_max 0.356
_refine_diff_density_min -0.333
_refine_diff_density_rms 0.060
_refine_ls_extinction_coef 0.0032(5)
_refine_ls_extinction_expression Fc^*^=kFc[1+0.001xFc^2^\l^3^/sin(2\q)]^-1/4^
_refine_ls_extinction_method SHELXL
_refine_ls_goodness_of_fit_ref 0.998
_refine_ls_hydrogen_treatment constr
_refine_ls_matrix_type full
_refine_ls_number_parameters 899
_refine_ls_number_reflns 8869
_refine_ls_number_restraints 0
_refine_ls_restrained_S_all 0.998
_refine_ls_R_factor_all 0.1119
_refine_ls_R_factor_gt 0.0517
_refine_ls_shift/su_max 0.000
_refine_ls_shift/su_mean 0.000
_refine_ls_structure_factor_coef Fsqd
_refine_ls_weighting_details 'calc w=1/[\s^2^(Fo^2^)+(0.0638P)^2^+0.0000P] where P=(Fo^2^+2Fc^2^)/3'
_refine_ls_weighting_scheme calc
_refine_ls_wR_factor_gt 0.1149
_refine_ls_wR_factor_ref 0.1443
_reflns_number_gt 5091
_reflns_number_total 8869
_reflns_threshold_expression >2sigma(I)
_cod_data_source_file ic3010689_si_001_2.cif
_cod_data_source_block gcc073
_cod_database_code 4329928

loop_
_symmetry_equiv_pos_as_xyz
'x, y, z'
'-x, -y, -z'

loop_
_atom_site_label
_atom_site_type_symbol
_atom_site_fract_x
_atom_site_fract_y
_atom_site_fract_z
_atom_site_U_iso_or_equiv
_atom_site_adp_type
_atom_site_occupancy
_atom_site_symmetry_multiplicity
_atom_site_calc_flag
_atom_site_refinement_flags
_atom_site_disorder_assembly
_atom_site_disorder_group
C1 C 0.4273(4) 0.1864(4) 0.5942(4) 0.0607(14) Uani 1 1 d . . .
C2 C 0.5182(4) 0.2343(4) 0.5894(4) 0.0727(16) Uani 1 1 d . . .
H2 H 0.5273 0.2673 0.6346 0.087 Uiso 1 1 calc R . .
C3 C 0.5936(4) 0.2326(5) 0.5182(4) 0.0760(17) Uani 1 1 d . . .
H3 H 0.6525 0.2660 0.5159 0.091 Uiso 1 1 calc R . .
C4 C 0.5849(5) 0.1828(5) 0.4494(4) 0.087(2) Uani 1 1 d . . .
H4 H 0.6368 0.1827 0.4016 0.104 Uiso 1 1 calc R . .
C5 C 0.4982(5) 0.1343(5) 0.4543(4) 0.0847(19) Uani 1 1 d . . .
H5 H 0.4918 0.0995 0.4092 0.102 Uiso 1 1 calc R . .
C6 C 0.4173(4) 0.1348(5) 0.5259(4) 0.0658(15) Uani 1 1 d . . .
C7 C 0.3317(4) 0.0791(5) 0.5256(4) 0.0713(16) Uani 1 1 d . . .
H7 H 0.3346 0.0426 0.4793 0.086 Uiso 1 1 calc R . .
C8 C 0.1720(4) 0.0113(4) 0.5789(3) 0.0604(14) Uani 1 1 d . . .
C9 C 0.1799(4) -0.0607(4) 0.5214(4) 0.0668(16) Uani 1 1 d . . .
H9 H 0.2402 -0.0714 0.4814 0.080 Uiso 1 1 calc R . .
C10 C 0.0966(4) -0.1163(4) 0.5247(4) 0.0626(15) Uani 1 1 d . . .
C11 C -0.0267(4) -0.2431(5) 0.4975(4) 0.0718(16) Uani 1 1 d . . .
C12 C -0.0654(5) -0.3186(5) 0.4692(4) 0.0774(18) Uani 1 1 d . . .
C13 C -0.0827(6) -0.4804(5) 0.3969(5) 0.090(2) Uani 1 1 d . . .
C14 C -0.1724(6) -0.4646(5) 0.4506(5) 0.097(2) Uani 1 1 d . . .
C15 C 0.0053(4) -0.0996(4) 0.5842(4) 0.0636(15) Uani 1 1 d . . .
C16 C -0.0015(4) -0.0285(4) 0.6422(4) 0.0641(15) Uani 1 1 d . . .
H16 H -0.0613 -0.0183 0.6829 0.077 Uiso 1 1 calc R . .
C17 C 0.0826(4) 0.0276(4) 0.6388(3) 0.0592(14) Uani 1 1 d . . .
C18 C 0.0091(4) 0.1364(5) 0.7469(4) 0.0697(16) Uani 1 1 d . . .
H18 H -0.0523 0.1074 0.7488 0.084 Uiso 1 1 calc R . .
C19 C 0.0069(4) 0.2117(5) 0.8037(4) 0.0678(16) Uani 1 1 d . . .
C20 C -0.0904(5) 0.2408(5) 0.8542(4) 0.093(2) Uani 1 1 d . . .
H20 H -0.1483 0.2094 0.8496 0.112 Uiso 1 1 calc R . .
C21 C -0.1008(5) 0.3142(6) 0.9095(5) 0.106(3) Uani 1 1 d . . .
H21 H -0.1649 0.3323 0.9426 0.127 Uiso 1 1 calc R . .
C22 C -0.0144(5) 0.3611(6) 0.9155(5) 0.114(3) Uani 1 1 d . . .
H22 H -0.0204 0.4114 0.9527 0.137 Uiso 1 1 calc R . .
C23 C 0.0810(5) 0.3334(5) 0.8662(5) 0.097(2) Uani 1 1 d . . .
H23 H 0.1382 0.3661 0.8706 0.117 Uiso 1 1 calc R . .
C24 C 0.0934(4) 0.2580(5) 0.8102(4) 0.0691(16) Uani 1 1 d . . .
C25 C 0.0740(10) -0.5674(9) 0.2752(7) 0.188(5) Uani 1 1 d . . .
H25A H 0.0779 -0.4996 0.2492 0.225 Uiso 1 1 calc R . .
H25B H 0.1246 -0.5791 0.3102 0.225 Uiso 1 1 calc R . .
C26 C 0.094(2) -0.6465(17) 0.2086(15) 0.327(18) Uani 1 1 d . . .
H26A H 0.0607 -0.7078 0.2292 0.392 Uiso 1 1 calc R . .
H26B H 0.0716 -0.6197 0.1584 0.392 Uiso 1 1 calc R . .
C27 C 0.210(3) -0.6639(17) 0.1950(14) 0.41(2) Uani 1 1 d . . .
H27A H 0.2348 -0.7134 0.1545 0.616 Uiso 1 1 calc R . .
H27B H 0.2298 -0.6877 0.2464 0.616 Uiso 1 1 calc R . .
H27C H 0.2406 -0.6016 0.1755 0.616 Uiso 1 1 calc R . .
C28 C -0.3561(9) -0.4835(8) 0.4162(11) 0.183(6) Uani 1 1 d . . .
H28A H -0.4218 -0.5130 0.4340 0.219 Uiso 1 1 calc R . .
H28B H -0.3671 -0.4134 0.4306 0.219 Uiso 1 1 calc R . .
C29 C -0.3256(12) -0.4859(12) 0.3268(10) 0.206(7) Uani 1 1 d . . .
H29A H -0.2527 -0.4756 0.3087 0.247 Uiso 1 1 calc R . .
H29B H -0.3652 -0.4329 0.3004 0.247 Uiso 1 1 calc R . .
C30 C -0.3464(16) -0.5885(10) 0.3038(10) 0.292(12) Uani 1 1 d . . .
H30A H -0.3256 -0.5932 0.2448 0.438 Uiso 1 1 calc R . .
H30B H -0.4189 -0.5972 0.3209 0.438 Uiso 1 1 calc R . .
H30C H -0.3078 -0.6403 0.3312 0.438 Uiso 1 1 calc R . .
C31 C 0.6348(7) 0.3855(11) 0.7637(9) 0.118(3) Uani 1 1 d . . .
C32 C 0.5231(5) 0.3619(6) 0.8014(5) 0.086(2) Uani 1 1 d . A .
C33 C 0.4683(5) 0.4201(6) 0.8637(5) 0.093(2) Uani 1 1 d . . .
H33 H 0.5012 0.4663 0.8863 0.111 Uiso 1 1 calc R A .
C34 C 0.3650(5) 0.4100(5) 0.8925(4) 0.0853(19) Uani 1 1 d . A .
C35 C 0.3039(10) 0.4824(12) 0.9565(10) 0.131(4) Uani 1 1 d . . .
C36 C 0.5539(10) 0.1654(11) 1.0079(6) 0.108(3) Uani 1 1 d . . .
C37 C 0.5246(6) 0.1405(6) 0.9279(4) 0.090(2) Uani 1 1 d . A .
C38 C 0.6008(5) 0.0886(7) 0.8708(5) 0.106(3) Uani 1 1 d . . .
H38 H 0.6656 0.0699 0.8831 0.127 Uiso 1 1 calc R B .
C39 C 0.5803(5) 0.0648(6) 0.7957(5) 0.089(2) Uani 1 1 d . A .
C40 C 0.6672(7) 0.0073(11) 0.7366(9) 0.115(3) Uani 1 1 d . . .
C41 C 0.2446(8) -0.1321(6) 0.8128(7) 0.096(2) Uani 1 1 d . . .
C42 C 0.2460(5) -0.0283(5) 0.8480(4) 0.0747(17) Uani 1 1 d . A .
C43 C 0.1867(5) -0.0125(6) 0.9253(5) 0.090(2) Uani 1 1 d . . .
H43 H 0.1478 -0.0632 0.9544 0.108 Uiso 1 1 calc R C .
C44 C 0.1848(5) 0.0815(6) 0.9609(4) 0.0797(18) Uani 1 1 d . A .
C45 C 0.1217(10) 0.0935(10) 1.0493(7) 0.104(3) Uani 1 1 d . . .
N1 N 0.2503(3) 0.0745(3) 0.5840(3) 0.0606(12) Uani 1 1 d . A .
N2 N 0.0886(3) 0.1048(3) 0.6929(3) 0.0601(12) Uani 1 1 d . A .
O1 O 0.3521(2) 0.1932(3) 0.6637(2) 0.0604(9) Uani 1 1 d . A .
O2 O 0.1889(2) 0.2334(3) 0.7658(2) 0.0655(10) Uani 1 1 d . A .
O3 O 0.4917(3) 0.2931(3) 0.7690(3) 0.0752(11) Uani 1 1 d . . .
O4 O 0.3114(3) 0.3474(3) 0.8715(3) 0.0800(12) Uani 1 1 d . . .
O5 O 0.4352(3) 0.1704(3) 0.9208(3) 0.0799(12) Uani 1 1 d . . .
O6 O 0.4996(3) 0.0857(3) 0.7679(3) 0.0773(12) Uani 1 1 d . . .
O7 O 0.3004(3) 0.0314(3) 0.7998(3) 0.0726(11) Uani 1 1 d . . .
O8 O 0.2300(3) 0.1559(3) 0.9299(3) 0.0763(12) Uani 1 1 d . . .
F1A F 0.680(2) 0.430(4) 0.8109(19) 0.171(16) Uani 0.58(5) 1 d P A 1
F2A F 0.643(2) 0.430(5) 0.692(2) 0.217(19) Uani 0.58(5) 1 d P A 1
F3A F 0.6996(15) 0.294(3) 0.753(4) 0.202(15) Uani 0.58(5) 1 d P A 1
F4A F 0.2169(19) 0.514(3) 0.941(3) 0.25(2) Uani 0.59(4) 1 d P A 1
F5A F 0.3470(19) 0.559(2) 0.962(3) 0.210(18) Uani 0.59(4) 1 d P A 1
F6A F 0.289(4) 0.433(2) 1.0311(17) 0.28(2) Uani 0.59(4) 1 d P A 1
F7A F 0.583(2) 0.0873(15) 1.0504(12) 0.171(10) Uani 0.61(4) 1 d P B 1
F8A F 0.474(2) 0.185(5) 1.0663(15) 0.242(18) Uani 0.61(4) 1 d P B 1
F9A F 0.612(4) 0.226(3) 1.0017(16) 0.243(17) Uani 0.61(4) 1 d P B 1
F10A F 0.629(2) -0.079(3) 0.726(3) 0.193(15) Uani 0.51(4) 1 d P B 1
F11A F 0.7462(14) -0.026(3) 0.7650(17) 0.147(14) Uani 0.51(4) 1 d P B 1
F12A F 0.694(3) 0.048(3) 0.6676(16) 0.25(3) Uani 0.51(4) 1 d P B 1
F13A F 0.191(4) -0.188(3) 0.860(2) 0.228(19) Uani 0.53(6) 1 d P C 1
F14A F 0.339(2) -0.177(2) 0.801(2) 0.166(12) Uani 0.53(6) 1 d P C 1
F15A F 0.226(3) -0.1278(13) 0.7385(12) 0.110(6) Uani 0.53(6) 1 d P C 1
F16A F 0.155(3) 0.155(3) 1.0935(15) 0.181(15) Uani 0.55(5) 1 d P C 1
F17A F 0.025(2) 0.153(2) 1.0468(15) 0.155(8) Uani 0.55(5) 1 d P C 1
F18A F 0.111(4) 0.008(2) 1.093(2) 0.203(17) Uani 0.55(5) 1 d P C 1
F1B F 0.689(2) 0.357(5) 0.819(3) 0.173(18) Uani 0.42(5) 1 d P A 2
F2B F 0.645(2) 0.482(2) 0.754(5) 0.19(2) Uani 0.42(5) 1 d P A 2
F3B F 0.675(2) 0.341(5) 0.702(3) 0.16(2) Uani 0.42(5) 1 d P A 2
F4B F 0.283(6) 0.571(2) 0.9191(19) 0.27(3) Uani 0.41(4) 1 d P A 2
F5B F 0.353(2) 0.499(4) 1.013(2) 0.19(2) Uani 0.41(4) 1 d P A 2
F6B F 0.217(2) 0.453(3) 0.992(2) 0.141(14) Uani 0.41(4) 1 d P A 2
F7B F 0.543(6) 0.095(5) 1.060(3) 0.33(4) Uani 0.39(4) 1 d P B 2
F8B F 0.507(3) 0.253(3) 1.035(2) 0.130(12) Uani 0.39(4) 1 d P B 2
F9B F 0.6549(16) 0.187(4) 0.992(2) 0.150(14) Uani 0.39(4) 1 d P B 2
F10B F 0.701(4) -0.073(4) 0.774(2) 0.21(2) Uani 0.49(4) 1 d P B 2
F11B F 0.744(3) 0.060(3) 0.711(4) 0.27(3) Uani 0.49(4) 1 d P B 2
F12B F 0.6430(15) -0.030(4) 0.6769(19) 0.21(2) Uani 0.49(4) 1 d P B 2
F13B F 0.216(3) -0.2047(16) 0.8688(16) 0.118(9) Uani 0.47(6) 1 d P C 2
F14B F 0.326(3) -0.163(2) 0.766(3) 0.178(17) Uani 0.47(6) 1 d P C 2
F15B F 0.163(5) -0.1193(17) 0.772(4) 0.166(15) Uani 0.47(6) 1 d P C 2
F16B F 0.175(2) 0.094(4) 1.1013(14) 0.158(14) Uani 0.45(5) 1 d P C 2
F17B F 0.070(3) 0.162(5) 1.0483(18) 0.194(13) Uani 0.45(5) 1 d P C 2
F18B F 0.056(3) 0.027(3) 1.073(2) 0.18(2) Uani 0.45(5) 1 d P C 2
S1 S 0.09811(12) -0.20847(13) 0.45420(11) 0.0814(5) Uani 1 1 d . . .
S2 S 0.00814(16) -0.39125(16) 0.38947(14) 0.1043(6) Uani 1 1 d . . .
S3 S -0.0523(2) -0.58302(19) 0.3345(2) 0.1464(10) Uani 1 1 d . . .
S4 S -0.2707(2) -0.54490(19) 0.47026(18) 0.1354(9) Uani 1 1 d . . .
S5 S -0.19044(15) -0.35592(16) 0.50795(14) 0.1044(6) Uani 1 1 d . . .
S6 S -0.09633(11) -0.17231(13) 0.58028(12) 0.0794(5) Uani 1 1 d . . .
Ni1 Ni 0.21859(5) 0.15217(5) 0.67530(4) 0.0586(2) Uani 1 1 d . . .
Y1 Y 0.35098(4) 0.19235(4) 0.81004(3) 0.0586(2) Uani 1 1 d . A .

loop_
_atom_site_aniso_label
_atom_site_aniso_U_11
_atom_site_aniso_U_22
_atom_site_aniso_U_33
_atom_site_aniso_U_23
_atom_site_aniso_U_13
_atom_site_aniso_U_12
C1 0.054(3) 0.061(4) 0.067(4) -0.002(3) -0.012(3) -0.007(3)
C2 0.073(4) 0.067(4) 0.080(4) -0.016(3) -0.010(3) -0.019(3)
C3 0.067(4) 0.067(4) 0.090(5) 0.003(4) -0.003(3) -0.022(3)
C4 0.079(4) 0.097(5) 0.082(5) -0.013(4) 0.003(3) -0.028(4)
C5 0.079(4) 0.105(5) 0.072(5) -0.023(4) -0.004(3) -0.029(4)
C6 0.062(3) 0.076(4) 0.059(4) -0.017(3) -0.005(3) -0.016(3)
C7 0.071(4) 0.085(4) 0.060(4) -0.025(3) -0.006(3) -0.019(3)
C8 0.052(3) 0.069(4) 0.064(4) -0.019(3) -0.015(3) -0.009(3)
C9 0.053(3) 0.083(4) 0.069(4) -0.025(3) -0.015(3) -0.010(3)
C10 0.064(3) 0.066(4) 0.067(4) -0.014(3) -0.028(3) -0.007(3)
C11 0.073(4) 0.066(4) 0.081(4) -0.010(3) -0.024(3) -0.009(3)
C12 0.081(4) 0.071(4) 0.089(5) -0.019(4) -0.028(3) -0.016(3)
C13 0.127(6) 0.064(4) 0.093(5) -0.019(4) -0.044(5) -0.016(4)
C14 0.123(6) 0.077(5) 0.102(6) -0.013(4) -0.029(5) -0.038(4)
C15 0.053(3) 0.069(4) 0.075(4) -0.015(3) -0.022(3) -0.007(3)
C16 0.052(3) 0.074(4) 0.070(4) -0.018(3) -0.015(3) -0.008(3)
C17 0.051(3) 0.070(4) 0.062(4) -0.019(3) -0.021(3) -0.001(3)
C18 0.052(3) 0.086(4) 0.074(4) -0.020(4) -0.017(3) -0.005(3)
C19 0.060(3) 0.080(4) 0.066(4) -0.027(3) -0.015(3) 0.003(3)
C20 0.062(4) 0.110(6) 0.108(6) -0.049(5) -0.007(3) 0.000(4)
C21 0.071(4) 0.131(6) 0.117(6) -0.070(5) -0.011(4) 0.012(4)
C22 0.068(4) 0.135(7) 0.146(7) -0.092(6) -0.022(4) 0.018(4)
C23 0.061(4) 0.110(6) 0.131(6) -0.071(5) -0.028(4) 0.009(3)
C24 0.058(3) 0.079(4) 0.072(4) -0.031(3) -0.013(3) 0.007(3)
C25 0.252(14) 0.156(10) 0.135(9) -0.052(8) 0.032(9) -0.040(9)
C26 0.44(3) 0.194(17) 0.25(2) -0.108(15) 0.18(2) -0.061(19)
C27 0.82(7) 0.19(2) 0.20(2) -0.057(16) -0.04(3) -0.08(3)
C28 0.137(9) 0.094(8) 0.311(19) -0.030(11) -0.021(12) -0.022(6)
C29 0.206(14) 0.203(16) 0.222(16) 0.084(14) -0.107(13) -0.015(11)
C30 0.56(3) 0.129(11) 0.29(2) 0.054(12) -0.30(2) -0.127(16)
C31 0.089(6) 0.136(10) 0.138(11) -0.035(9) -0.026(7) -0.035(7)
C32 0.078(4) 0.104(6) 0.086(5) -0.010(4) -0.023(4) -0.031(4)
C33 0.095(5) 0.104(6) 0.092(5) -0.034(4) -0.025(4) -0.036(4)
C34 0.088(5) 0.079(5) 0.097(5) -0.029(4) -0.026(4) -0.014(4)
C35 0.128(10) 0.134(11) 0.136(11) -0.071(9) -0.005(8) -0.032(8)
C36 0.114(8) 0.140(9) 0.081(7) -0.008(7) -0.050(6) 0.005(8)
C37 0.097(5) 0.106(6) 0.074(5) -0.015(4) -0.028(4) -0.011(4)
C38 0.071(4) 0.161(8) 0.088(6) -0.023(5) -0.029(4) 0.013(4)
C39 0.065(4) 0.110(6) 0.087(5) -0.013(4) -0.011(4) 0.003(4)
C40 0.068(6) 0.140(9) 0.135(11) -0.028(9) -0.017(6) 0.018(6)
C41 0.104(7) 0.075(6) 0.114(8) -0.018(6) -0.024(6) -0.013(5)
C42 0.073(4) 0.073(4) 0.083(5) -0.010(4) -0.025(4) -0.007(3)
C43 0.087(5) 0.090(5) 0.091(5) -0.009(4) -0.002(4) -0.024(4)
C44 0.074(4) 0.093(5) 0.071(5) -0.006(4) -0.012(3) -0.006(4)
C45 0.090(8) 0.115(9) 0.097(8) -0.015(6) 0.002(6) -0.005(6)
N1 0.050(2) 0.079(3) 0.054(3) -0.021(2) -0.009(2) -0.006(2)
N2 0.051(2) 0.070(3) 0.062(3) -0.017(2) -0.016(2) 0.002(2)
O1 0.054(2) 0.069(2) 0.060(2) -0.0138(19) -0.0083(17) -0.0110(17)
O2 0.053(2) 0.074(3) 0.072(3) -0.028(2) -0.0136(17) 0.0005(17)
O3 0.070(2) 0.087(3) 0.075(3) -0.017(2) -0.019(2) -0.020(2)
O4 0.069(2) 0.078(3) 0.097(3) -0.027(2) -0.016(2) -0.009(2)
O5 0.065(2) 0.101(3) 0.077(3) -0.020(2) -0.022(2) 0.004(2)
O6 0.056(2) 0.092(3) 0.086(3) -0.018(2) -0.020(2) 0.004(2)
O7 0.071(2) 0.073(3) 0.074(3) -0.015(2) -0.008(2) -0.011(2)
O8 0.069(2) 0.077(3) 0.083(3) -0.015(2) -0.005(2) -0.019(2)
F1A 0.114(14) 0.24(3) 0.18(3) -0.09(3) -0.022(11) -0.10(2)
F2A 0.198(18) 0.33(5) 0.118(19) 0.07(2) -0.002(13) -0.13(3)
F3A 0.084(9) 0.20(2) 0.32(4) -0.06(2) -0.013(15) -0.033(10)
F4A 0.139(15) 0.19(3) 0.46(5) -0.24(3) -0.10(2) 0.064(16)
F5A 0.192(16) 0.21(2) 0.23(3) -0.18(3) 0.043(19) -0.086(15)
F6A 0.34(6) 0.29(3) 0.144(18) -0.066(17) 0.07(2) 0.03(3)
F7A 0.233(19) 0.182(16) 0.130(12) -0.009(14) -0.121(12) 0.003(15)
F8A 0.175(17) 0.47(5) 0.081(11) -0.06(2) -0.046(10) 0.07(2)
F9A 0.39(4) 0.25(3) 0.132(14) -0.023(17) -0.07(3) -0.20(4)
F10A 0.154(18) 0.23(2) 0.19(3) -0.12(2) -0.007(17) 0.044(15)
F11A 0.072(9) 0.24(4) 0.118(13) -0.026(18) -0.021(8) 0.052(13)
F12A 0.17(3) 0.40(5) 0.089(14) 0.09(2) 0.069(16) 0.12(3)
F13A 0.29(3) 0.15(2) 0.21(3) -0.009(18) 0.07(2) -0.11(2)
F14A 0.18(2) 0.139(13) 0.21(2) -0.098(14) -0.11(2) 0.072(15)
F15A 0.139(14) 0.106(8) 0.104(11) -0.040(6) -0.064(10) 0.006(9)
F16A 0.20(3) 0.21(3) 0.139(13) -0.086(15) 0.024(14) -0.09(2)
F17A 0.060(12) 0.229(19) 0.136(10) 0.000(9) 0.043(9) 0.042(14)
F18A 0.35(4) 0.117(15) 0.095(12) -0.001(11) 0.04(2) 0.00(2)
F1B 0.093(12) 0.22(4) 0.22(3) -0.02(3) -0.059(13) -0.01(2)
F2B 0.136(17) 0.14(2) 0.27(6) 0.03(2) 0.00(2) -0.068(12)
F3B 0.081(16) 0.22(4) 0.17(3) -0.10(3) 0.032(16) -0.06(2)
F4B 0.56(7) 0.08(2) 0.18(2) -0.060(15) -0.10(3) 0.04(3)
F5B 0.125(14) 0.36(6) 0.09(2) -0.12(3) -0.007(13) -0.05(2)
F6B 0.097(14) 0.13(2) 0.19(3) -0.101(18) 0.017(12) -0.001(12)
F7B 0.36(5) 0.43(7) 0.27(4) 0.26(5) -0.23(4) -0.31(6)
F8B 0.143(19) 0.18(2) 0.076(16) -0.063(14) -0.043(13) 0.025(14)
F9B 0.072(12) 0.27(4) 0.136(17) -0.042(19) -0.048(8) -0.040(12)
F10B 0.27(5) 0.18(3) 0.15(2) -0.048(19) -0.04(3) 0.11(3)
F11B 0.14(2) 0.22(3) 0.41(6) -0.12(4) 0.13(3) -0.06(2)
F12B 0.075(11) 0.46(6) 0.089(18) -0.13(3) -0.010(10) 0.040(17)
F13B 0.20(2) 0.045(8) 0.110(14) -0.003(8) -0.047(15) -0.017(9)
F14B 0.20(3) 0.122(15) 0.18(3) -0.072(15) 0.07(2) -0.058(19)
F15B 0.22(3) 0.097(10) 0.23(3) -0.035(16) -0.16(3) -0.015(16)
F16B 0.176(16) 0.23(3) 0.076(9) -0.068(16) -0.059(11) 0.05(2)
F17B 0.064(19) 0.33(3) 0.130(15) 0.039(15) 0.046(15) 0.07(2)
F18B 0.19(2) 0.20(4) 0.12(2) -0.011(18) 0.066(17) -0.11(3)
S1 0.0738(10) 0.0844(12) 0.0930(13) -0.0369(10) -0.0206(8) -0.0093(8)
S2 0.1107(14) 0.0966(14) 0.1135(16) -0.0403(12) -0.0211(11) -0.0245(11)
S3 0.171(2) 0.0959(17) 0.184(3) -0.0632(18) -0.041(2) -0.0198(15)
S4 0.154(2) 0.1035(18) 0.160(2) -0.0048(16) -0.0312(18) -0.0681(16)
S5 0.0999(13) 0.0987(14) 0.1223(17) -0.0326(13) -0.0182(11) -0.0362(11)
S6 0.0647(9) 0.0794(11) 0.1009(13) -0.0255(10) -0.0212(8) -0.0149(8)
Ni1 0.0500(4) 0.0675(5) 0.0620(5) -0.0181(4) -0.0148(3) -0.0048(3)
Y1 0.0495(3) 0.0658(4) 0.0640(4) -0.0169(3) -0.0136(2) -0.0070(2)

loop_
_atom_type_symbol
_atom_type_description
_atom_type_scat_dispersion_real
_atom_type_scat_dispersion_imag
_atom_type_scat_source
C C 0.0033 0.0016 'International Tables Vol C Tables 4.2.6.8 and 6.1.1.4'
H H 0.0000 0.0000 'International Tables Vol C Tables 4.2.6.8 and 6.1.1.4'
N N 0.0061 0.0033 'International Tables Vol C Tables 4.2.6.8 and 6.1.1.4'
O O 0.0106 0.0060 'International Tables Vol C Tables 4.2.6.8 and 6.1.1.4'
F F 0.0171 0.0103 'International Tables Vol C Tables 4.2.6.8 and 6.1.1.4'
S S 0.1246 0.1234 'International Tables Vol C Tables 4.2.6.8 and 6.1.1.4'
Ni Ni 0.3393 1.1124 'International Tables Vol C Tables 4.2.6.8 and 6.1.1.4'
Y Y -2.7962 3.5667 'International Tables Vol C Tables 4.2.6.8 and 6.1.1.4'

loop_
_geom_angle_atom_site_label_1
_geom_angle_atom_site_label_2
_geom_angle_atom_site_label_3
_geom_angle
O1 C1 C2 119.0(5)
O1 C1 C6 122.5(5)
C2 C1 C6 118.5(5)
C3 C2 C1 120.2(6)
C2 C3 C4 122.3(6)
C5 C4 C3 117.8(6)
C4 C5 C6 122.2(6)
C1 C6 C5 118.9(5)
C1 C6 C7 123.3(5)
C5 C6 C7 117.7(5)
N1 C7 C6 125.7(5)
C9 C8 C17 121.1(5)
C9 C8 N1 125.6(5)
C17 C8 N1 113.4(5)
C10 C9 C8 118.6(5)
C9 C10 C15 121.0(5)
C9 C10 S1 122.3(4)
C15 C10 S1 116.7(4)
C12 C11 S1 121.5(5)
C12 C11 S6 122.7(5)
S1 C11 S6 115.9(3)
C11 C12 S5 124.1(5)
C11 C12 S2 121.5(5)
S5 C12 S2 114.4(3)
C14 C13 S3 123.7(6)
C14 C13 S2 117.2(5)
S3 C13 S2 119.0(5)
C13 C14 S4 124.8(6)
C13 C14 S5 117.6(5)
S4 C14 S5 117.6(5)
C16 C15 C10 120.0(5)
C16 C15 S6 123.2(4)
C10 C15 S6 116.8(4)
C15 C16 C17 118.9(5)
C8 C17 C16 120.4(5)
C8 C17 N2 113.2(5)
C16 C17 N2 126.4(5)
N2 C18 C19 125.8(5)
C24 C19 C20 119.8(5)
C24 C19 C18 123.3(5)
C20 C19 C18 116.9(5)
C21 C20 C19 121.2(6)
C20 C21 C22 119.1(6)
C23 C22 C21 120.1(6)
C22 C23 C24 121.7(6)
O2 C24 C19 123.6(5)
O2 C24 C23 118.3(5)
C19 C24 C23 118.1(5)
C26 C25 S3 105.9(11)
C27 C26 C25 100(2)
C29 C28 S4 115.4(10)
C28 C29 C30 107.3(13)
F3B C31 F2A 59.4(19)
F3B C31 F1A 127.6(16)
F2A C31 F1A 112(2)
F3B C31 F1B 106(3)
F2A C31 F1B 141(2)
F1A C31 F1B 44.1(15)
F3B C31 F2B 113(3)
F2A C31 F2B 60(2)
F1A C31 F2B 58.2(18)
F1B C31 F2B 102(2)
F3B C31 F3A 48(2)
F2A C31 F3A 106(2)
F1A C31 F3A 101(2)
F1B C31 F3A 62.2(18)
F2B C31 F3A 137.5(16)
F3B C31 C32 114.8(14)
F2A C31 C32 112.0(13)
F1A C31 C32 115.4(13)
F1B C31 C32 107(2)
F2B C31 C32 112.7(16)
F3A C31 C32 109.7(15)
O3 C32 C33 127.4(6)
O3 C32 C31 114.8(7)
C33 C32 C31 117.7(8)
C34 C33 C32 119.7(6)
O4 C34 C33 127.3(6)
O4 C34 C35 114.1(7)
C33 C34 C35 118.5(7)
F5A C35 F6B 132.1(16)
F5A C35 F4A 105(2)
F6B C35 F4A 53.2(19)
F5A C35 F5B 52.8(17)
F6B C35 F5B 108(3)
F4A C35 F5B 134(2)
F5A C35 F6A 107(2)
F6B C35 F6A 57(2)
F4A C35 F6A 108(3)
F5B C35 F6A 57(2)
F5A C35 F4B 56(2)
F6B C35 F4B 106(3)
F4A C35 F4B 55(3)
F5B C35 F4B 107(3)
F6A C35 F4B 141.5(18)
F5A C35 C34 115.0(14)
F6B C35 C34 112.9(15)
F4A C35 C34 112.5(18)
F5B C35 C34 113.4(17)
F6A C35 C34 108.6(15)
F4B C35 C34 109.9(17)
F9A C36 F7B 126(3)
F9A C36 F7A 110(2)
F7B C36 F7A 24(4)
F9A C36 F8A 111(2)
F7B C36 F8A 69(3)
F7A C36 F8A 91(2)
F9A C36 F8B 69(2)
F7B C36 F8B 114(4)
F7A C36 F8B 128.6(19)
F8A C36 F8B 49.1(17)
F9A C36 F9B 33(3)
F7B C36 F9B 109(3)
F7A C36 F9B 86(2)
F8A C36 F9B 135(2)
F8B C36 F9B 101(2)
F9A C36 C37 116.3(15)
F7B C36 C37 112(2)
F7A C36 C37 113.6(12)
F8A C36 C37 112.5(16)
F8B C36 C37 111.7(13)
F9B C36 C37 109.4(17)
O5 C37 C38 127.6(7)
O5 C37 C36 115.5(7)
C38 C37 C36 116.9(7)
C39 C38 C37 120.2(6)
O6 C39 C38 128.9(6)
O6 C39 C40 113.8(8)
C38 C39 C40 117.3(7)
F12A C40 F10B 134(2)
F12A C40 F12B 62(2)
F10B C40 F12B 101(3)
F12A C40 F11A 110(2)
F10B C40 F11A 41(3)
F12B C40 F11A 123(2)
F12A C40 F11B 53(2)
F10B C40 F11B 107(2)
F12B C40 F11B 111(3)
F11A C40 F11B 67(3)
F12A C40 F10A 107(3)
F10B C40 F10A 63(2)
F12B C40 F10A 45(2)
F11A C40 F10A 101(2)
F11B C40 F10A 143.4(18)
F12A C40 C39 115.8(15)
F10B C40 C39 110(2)
F12B C40 C39 116.9(11)
F11A C40 C39 116.5(17)
F11B C40 C39 111.3(15)
F10A C40 C39 105.0(13)
F13A C41 F14B 122(2)
F13A C41 F15A 112(2)
F14B C41 F15A 73(2)
F13A C41 F14A 106(3)
F14B C41 F14A 29(3)
F15A C41 F14A 101.8(15)
F13A C41 F13B 19(4)
F14B C41 F13B 108(2)
F15A C41 F13B 123.0(15)
F14A C41 F13B 87.8(19)
F13A C41 F15B 84(2)
F14B C41 F15B 111(2)
F15A C41 F15B 39(2)
F14A C41 F15B 138(3)
F13B C41 F15B 102(2)
F13A C41 C42 113.0(17)
F14B C41 C42 115.6(15)
F15A C41 C42 114.8(11)
F14A C41 C42 108.5(13)
F13B C41 C42 114.7(12)
F15B C41 C42 104.2(15)
O7 C42 C43 128.7(6)
O7 C42 C41 114.0(7)
C43 C42 C41 117.3(7)
C42 C43 C44 119.8(7)
O8 C44 C43 127.8(6)
O8 C44 C45 114.5(7)
C43 C44 C45 117.8(8)
F17B C45 F16B 112(3)
F17B C45 F18B 100(3)
F16B C45 F18B 109(3)
F17B C45 F18A 131(2)
F16B C45 F18A 74(2)
F18B C45 F18A 39(2)
F17B C45 F16A 76(3)
F16B C45 F16A 38.7(15)
F18B C45 F16A 129(2)
F18A C45 F16A 107(2)
F17B C45 F17A 23(4)
F16B C45 F17A 127.2(19)
F18B C45 F17A 78(2)
F18A C45 F17A 114(3)
F16A C45 F17A 95(2)
F17B C45 C44 107.7(18)
F16B C45 C44 113.8(16)
F18B C45 C44 113.5(18)
F18A C45 C44 113.2(15)
F16A C45 C44 116.0(13)
F17A C45 C44 109.9(14)
C7 N1 C8 120.7(5)
C7 N1 Ni1 125.3(4)
C8 N1 Ni1 113.9(3)
C18 N2 C17 121.3(5)
C18 N2 Ni1 125.4(4)
C17 N2 Ni1 113.3(3)
C1 O1 Ni1 125.1(3)
C1 O1 Y1 134.4(3)
Ni1 O1 Y1 96.54(14)
C24 O2 Ni1 124.9(3)
C24 O2 Y1 130.5(3)
Ni1 O2 Y1 96.65(13)
C32 O3 Y1 133.8(4)
C34 O4 Y1 133.8(4)
C37 O5 Y1 134.1(4)
C39 O6 Y1 133.0(4)
C42 O7 Y1 134.6(4)
C44 O8 Y1 135.8(4)
C11 S1 C10 95.3(3)
C13 S2 C12 95.3(3)
C13 S3 C25 105.4(5)
C28 S4 C14 101.7(5)
C12 S5 C14 95.1(3)
C15 S6 C11 95.1(3)
N1 Ni1 N2 85.51(18)
N1 Ni1 O2 178.37(19)
N2 Ni1 O2 95.78(17)
N1 Ni1 O1 95.36(16)
N2 Ni1 O1 175.82(18)
O2 Ni1 O1 83.42(15)
N1 Ni1 Y1 131.45(13)
N2 Ni1 Y1 128.70(14)
O2 Ni1 Y1 48.21(10)
O1 Ni1 Y1 48.13(11)
O8 Y1 O5 71.73(14)
O8 Y1 O6 121.89(15)
O5 Y1 O6 73.34(14)
O8 Y1 O4 76.55(15)
O5 Y1 O4 77.04(15)
O6 Y1 O4 136.17(14)
O8 Y1 O7 72.77(14)
O5 Y1 O7 103.34(15)
O6 Y1 O7 72.03(14)
O4 Y1 O7 147.30(14)
O8 Y1 O3 137.65(14)
O5 Y1 O3 76.03(15)
O6 Y1 O3 72.01(14)
O4 Y1 O3 69.97(14)
O7 Y1 O3 142.49(14)
O8 Y1 O1 134.02(13)
O5 Y1 O1 151.29(12)
O6 Y1 O1 80.31(13)
O4 Y1 O1 116.89(14)
O7 Y1 O1 78.57(14)
O3 Y1 O1 85.26(13)
O8 Y1 O2 77.43(14)
O5 Y1 O2 146.71(13)
O6 Y1 O2 136.02(13)
O4 Y1 O2 83.96(13)
O7 Y1 O2 78.65(13)
O3 Y1 O2 122.52(14)
O1 Y1 O2 62.01(11)
O8 Y1 Ni1 98.69(10)
O5 Y1 Ni1 162.23(11)
O6 Y1 Ni1 100.91(10)
O4 Y1 Ni1 116.05(10)
O7 Y1 Ni1 59.04(10)
O3 Y1 Ni1 118.83(10)
O1 Y1 Ni1 35.32(8)
O2 Y1 Ni1 35.13(8)

loop_
_geom_bond_atom_site_label_1
_geom_bond_atom_site_label_2
_geom_bond_distance
C1 O1 1.354(6)
C1 C2 1.404(7)
C1 C6 1.402(8)
C2 C3 1.372(8)
C3 C4 1.389(9)
C4 C5 1.360(8)
C5 C6 1.417(8)
C6 C7 1.418(8)
C7 N1 1.289(6)
C8 C9 1.382(7)
C8 C17 1.384(7)
C8 N1 1.420(6)
C9 C10 1.381(7)
C10 C15 1.398(7)
C10 S1 1.752(6)
C11 C12 1.332(8)
C11 S1 1.750(6)
C11 S6 1.761(6)
C12 S5 1.753(6)
C12 S2 1.757(6)
C13 C14 1.334(10)
C13 S3 1.739(7)
C13 S2 1.754(7)
C14 S4 1.730(7)
C14 S5 1.759(7)
C15 C16 1.383(7)
C15 S6 1.750(5)
C16 C17 1.393(7)
C17 N2 1.432(7)
C18 N2 1.286(6)
C18 C19 1.420(8)
C19 C24 1.382(8)
C19 C20 1.417(7)
C20 C21 1.366(9)
C21 C22 1.384(9)
C22 C23 1.386(8)
C23 C24 1.392(8)
C24 O2 1.345(6)
C25 C26 1.55(2)
C25 S3 1.775(11)
C26 C27 1.51(4)
C28 C29 1.447(17)
C28 S4 1.698(15)
C29 C30 1.513(17)
C31 F3B 1.21(3)
C31 F2A 1.27(2)
C31 F1A 1.29(2)
C31 F1B 1.29(3)
C31 F2B 1.30(3)
C31 F3A 1.42(3)
C31 C32 1.534(11)
C32 O3 1.244(7)
C32 C33 1.372(9)
C33 C34 1.369(9)
C34 O4 1.261(7)
C34 C35 1.530(11)
C35 F5A 1.24(2)
C35 F6B 1.26(3)
C35 F4A 1.26(3)
C35 F5B 1.28(3)
C35 F6A 1.33(3)
C35 F4B 1.32(3)
C36 F9A 1.16(2)
C36 F7B 1.22(4)
C36 F7A 1.28(2)
C36 F8A 1.30(3)
C36 F8B 1.33(3)
C36 F9B 1.36(3)
C36 C37 1.524(11)
C37 O5 1.240(7)
C37 C38 1.395(9)
C38 C39 1.391(9)
C39 O6 1.252(7)
C39 C40 1.528(11)
C40 F12A 1.22(2)
C40 F10B 1.28(4)
C40 F12B 1.25(3)
C40 F11A 1.27(3)
C40 F11B 1.27(3)
C40 F10A 1.34(3)
C41 F13A 1.21(3)
C41 F14B 1.25(2)
C41 F15A 1.298(18)
C41 F14A 1.32(2)
C41 F13B 1.31(3)
C41 F15B 1.38(3)
C41 C42 1.544(9)
C42 O7 1.248(7)
C42 C43 1.369(9)
C43 C44 1.419(9)
C44 O8 1.229(7)
C44 C45 1.532(11)
C45 F17B 1.09(5)
C45 F16B 1.22(3)
C45 F18B 1.28(3)
C45 F18A 1.30(3)
C45 F16A 1.30(2)
C45 F17A 1.44(3)
N1 Ni1 1.846(4)
N2 Ni1 1.853(4)
O1 Ni1 1.873(3)
O1 Y1 2.413(4)
O2 Ni1 1.865(3)
O2 Y1 2.416(3)
O3 Y1 2.358(4)
O4 Y1 2.335(4)
O5 Y1 2.325(4)
O6 Y1 2.325(4)
O7 Y1 2.336(4)
O8 Y1 2.321(4)
Ni1 Y1 3.2186(9)
